data_7231994
loop_
_publ_author_name
'Petkov, Petko St'
'Bon, Volodymyr'
'Hobday, Claire L.'
'Kuc, Agnieszka B.'
'Melix, Patrick'
'Kaskel, Stefan'
'D\"uren, Tina'
'Heine, Thomas'

_publ_section_title
;
 Conformational isomerism controls collective flexibility in metal-organic
 framework DUT-8(Ni).
;
_journal_issue 2
_journal_name_full 'Physical chemistry chemical physics : PCCP'
_journal_page_first 674
_journal_page_last 680
_journal_paper_doi 10.1039/c8cp06600k
_journal_volume 21
_journal_year 2019
_chemical_formula_sum 'C30 H24 N2 Ni2 O8'
_chemical_formula_weight 657.93
_chemical_name_common DUT-8(Ni)
_chemical_name_systematic Ni2(ndc)2dabco
_space_group_crystal_system monoclinic
_space_group_IT_number 12
_space_group_name_Hall '-C 2y'
_space_group_name_H-M_alt 'C 1 2/m 1'
_symmetry_space_group_name_Hall '-C 2y'
_symmetry_space_group_name_H-M 'C 1 2/m 1'
_atom_sites_solution_hydrogens mixed
_audit_creation_method SHELXL-2016/4
_audit_update_record
;
2018-07-20 deposited with the CCDC.
2018-12-13 downloaded from the CCDC.
;
_cell_angle_alpha 90
_cell_angle_beta 97.545(9)
_cell_angle_gamma 90
_cell_formula_units_Z 2
_cell_length_a 18.576(3)
_cell_length_b 18.408(2)
_cell_length_c 9.3574(13)
_cell_measurement_temperature 296(2)
_cell_volume 3172.0(8)
_computing_structure_refinement 'SHELXL-2016/4 (Sheldrick, 2016)'
_diffrn_ambient_temperature 296(2)
_diffrn_measured_fraction_theta_full 0.999
_diffrn_measured_fraction_theta_max 0.997
_diffrn_radiation_type MoK\a
_diffrn_radiation_wavelength 0.71073
_diffrn_reflns_av_R_equivalents 0.0689
_diffrn_reflns_av_unetI/netI 0.0581
_diffrn_reflns_Laue_measured_fraction_full 0.999
_diffrn_reflns_Laue_measured_fraction_max 0.997
_diffrn_reflns_limit_h_max 23
_diffrn_reflns_limit_h_min -23
_diffrn_reflns_limit_k_max 22
_diffrn_reflns_limit_k_min -23
_diffrn_reflns_limit_l_max 11
_diffrn_reflns_limit_l_min -11
_diffrn_reflns_number 15439
_diffrn_reflns_point_group_measured_fraction_full 0.999
_diffrn_reflns_point_group_measured_fraction_max 0.997
_diffrn_reflns_theta_full 25.242
_diffrn_reflns_theta_max 26.914
_diffrn_reflns_theta_min 2.195
_exptl_absorpt_coefficient_mu 0.618
_exptl_crystal_colour green
_exptl_crystal_density_diffrn 0.689
_exptl_crystal_description block
_exptl_crystal_F_000 676
_exptl_crystal_recrystallization_method 'solvothermal synthesis'
_exptl_crystal_size_max 0.120
_exptl_crystal_size_mid 0.110
_exptl_crystal_size_min 0.080
_refine_diff_density_max 1.640
_refine_diff_density_min -2.333
_refine_diff_density_rms 0.198
_refine_ls_extinction_method none
_refine_ls_goodness_of_fit_ref 1.151
_refine_ls_hydrogen_treatment constr
_refine_ls_matrix_type full
_refine_ls_number_parameters 127
_refine_ls_number_reflns 3538
_refine_ls_number_restraints 52
_refine_ls_restrained_S_all 1.148
_refine_ls_R_factor_all 0.1029
_refine_ls_R_factor_gt 0.0826
_refine_ls_shift/su_max 0.000
_refine_ls_shift/su_mean 0.000
_refine_ls_structure_factor_coef Fsqd
_refine_ls_weighting_details 'w=1/[\s^2^(Fo^2^)+(0.1681P)^2^+5.2917P] where P=(Fo^2^+2Fc^2^)/3'
_refine_ls_weighting_scheme calc
_refine_ls_wR_factor_gt 0.2625
_refine_ls_wR_factor_ref 0.2809
_reflns_Friedel_coverage 0.000
_reflns_number_gt 2730
_reflns_number_total 3538
_reflns_threshold_expression 'I > 2\s(I)'
_cod_data_source_file c8cp06600k2.cif
_cod_data_source_block c2m
_cod_depositor_comments 'Adding full bibliography for 7231994.cif.'
_cod_original_cell_volume 3172.0(7)
_cod_database_code 7231994
_shelx_shelxl_version_number 2016/4
_shelx_space_group_comment
;
The symmetry employed for this shelxl refinement is uniquely defined
by the following loop, which should always be used as a source of
symmetry information in preference to the above space-group names.
They are only intended as comments.
;
_shelx_estimated_absorpt_t_min 0.930
_shelx_estimated_absorpt_t_max 0.952

loop_
_space_group_symop_operation_xyz
'x, y, z'
'-x, y, -z'
'x+1/2, y+1/2, z'
'-x+1/2, y+1/2, -z'
'-x, -y, -z'
'x, -y, z'
'-x+1/2, -y+1/2, -z'
'x+1/2, -y+1/2, z'

loop_
_atom_site_label
_atom_site_type_symbol
_atom_site_fract_x
_atom_site_fract_y
_atom_site_fract_z
_atom_site_U_iso_or_equiv
_atom_site_adp_type
_atom_site_occupancy
_atom_site_site_symmetry_order
_atom_site_calc_flag
_atom_site_refinement_flags_posn
_atom_site_refinement_flags_adp
_atom_site_refinement_flags_occupancy
Ni1 Ni 0.50048(5) 0.500000 0.64140(9) 0.0168(4) Uani 1 2 d S T P
N1 N 0.4989(3) 0.500000 0.8916(9) 0.0294(19) Uani 1 2 d S T P
O1 O 0.4242(2) 0.4239(2) 0.6002(5) 0.0421(10) Uani 1 1 d . . .
O2 O 0.4233(2) 0.4241(2) 0.3581(5) 0.0452(11) Uani 1 1 d . . .
C3 C 0.3184(4) 0.3175(3) 0.5801(7) 0.0456(16) Uani 1 1 d . . .
H31 H 0.336783 0.335401 0.670490 0.055 Uiso 1 1 calc R U .
C1 C 0.4015(3) 0.4019(3) 0.4746(6) 0.0321(11) Uani 1 1 d . . .
C4 C 0.2644(4) 0.2633(3) 0.5682(6) 0.0453(16) Uani 1 1 d . . .
C2 C 0.3441(3) 0.3440(3) 0.4596(7) 0.0415(14) Uani 1 1 d . . .
C6 C 0.1839(4) 0.1822(4) 0.6796(8) 0.062(2) Uani 1 1 d . . .
H61 H 0.166669 0.163389 0.760780 0.074 Uiso 1 1 calc R U .
C5 C 0.2357(5) 0.2344(5) 0.6944(8) 0.075(3) Uani 1 1 d . . .
H51 H 0.252971 0.252052 0.785574 0.090 Uiso 1 1 calc R U .
C7 C 0.4241(15) 0.500000 0.899(3) 0.056(7) Uani 0.375 2 d S TU P
H71 H 0.400779 0.457280 0.855448 0.068 Uiso 0.1875 1 d R U P
H72 H 0.400779 0.542720 0.855448 0.068 Uiso 0.1875 1 d R U P
C8 C 0.5751(13) 0.500000 0.939(2) 0.056(6) Uani 0.375 2 d S TU P
H81 H 0.597929 0.542600 0.905595 0.068 Uiso 0.1875 1 d R U P
H82 H 0.597929 0.457400 0.905595 0.068 Uiso 0.1875 1 d R U P
C9 C 0.4970(19) 0.4247(9) 0.9165(15) 0.053(4) Uani 0.375 1 d . U P
H91 H 0.537312 0.400285 0.882875 0.064 Uiso 0.375 1 d R U P
H92 H 0.452283 0.403055 0.873035 0.064 Uiso 0.375 1 d R U P
C10 C 0.4421(13) 0.4534(14) 0.9019(17) 0.055(5) Uani 0.375 1 d . U P
H101 H 0.451517 0.407920 0.857383 0.066 Uiso 0.375 1 d R U P
H102 H 0.395087 0.471270 0.861713 0.066 Uiso 0.375 1 d R U P
C11 C 0.5499(14) 0.4445(15) 0.9288(16) 0.059(5) Uani 0.375 1 d . U P
H111 H 0.595442 0.453026 0.893108 0.070 Uiso 0.375 1 d R U P
H112 H 0.531012 0.398006 0.895558 0.070 Uiso 0.375 1 d R U P

loop_
_atom_site_aniso_label
_atom_site_aniso_U_11
_atom_site_aniso_U_22
_atom_site_aniso_U_33
_atom_site_aniso_U_23
_atom_site_aniso_U_13
_atom_site_aniso_U_12
NI1 0.0189(5) 0.0193(5) 0.0126(5) 0.000 0.0040(5) 0.000
N1 0.014(3) 0.013(3) 0.061(4) 0.000 0.003(4) 0.000
O1 0.050(2) 0.048(2) 0.0275(19) -0.004(2) 0.005(2) -0.0312(19)
O2 0.052(3) 0.050(2) 0.034(2) -0.002(2) 0.008(2) -0.031(2)
C3 0.056(4) 0.056(4) 0.025(2) -0.012(3) 0.006(3) -0.040(3)
C1 0.033(3) 0.032(2) 0.033(3) -0.001(2) 0.009(2) -0.009(2)
C4 0.059(4) 0.054(3) 0.023(3) -0.008(3) 0.009(3) -0.041(3)
C2 0.042(3) 0.044(3) 0.039(3) -0.003(3) 0.008(3) -0.023(3)
C6 0.079(5) 0.083(5) 0.025(3) -0.004(4) 0.013(4) -0.054(4)
C5 0.099(6) 0.103(6) 0.024(3) -0.013(4) 0.011(4) -0.074(5)
C7 0.030(8) 0.111(17) 0.028(12) 0.000 0.002(9) 0.000
C8 0.026(8) 0.130(16) 0.012(9) 0.000 -0.004(8) 0.000
C9 0.109(10) 0.042(8) 0.009(6) -0.005(5) 0.010(9) -0.001(7)
C10 0.065(8) 0.086(14) 0.016(7) -0.004(9) 0.013(8) -0.039(8)
C11 0.077(9) 0.090(13) 0.010(6) -0.002(8) 0.007(8) 0.040(8)

loop_
_atom_type_symbol
_atom_type_description
_atom_type_scat_dispersion_real
_atom_type_scat_dispersion_imag
_atom_type_scat_source
C C 0.0033 0.0016 'International Tables Vol C Tables 4.2.6.8 and 6.1.1.4'
H H 0.0000 0.0000 'International Tables Vol C Tables 4.2.6.8 and 6.1.1.4'
N N 0.0061 0.0033 'International Tables Vol C Tables 4.2.6.8 and 6.1.1.4'
O O 0.0106 0.0060 'International Tables Vol C Tables 4.2.6.8 and 6.1.1.4'
Ni Ni 0.3393 1.1124 'International Tables Vol C Tables 4.2.6.8 and 6.1.1.4'

loop_
_geom_angle_atom_site_label_1
_geom_angle_atom_site_label_2
_geom_angle_atom_site_label_3
_geom_angle
_geom_angle_site_symmetry_1
_geom_angle_site_symmetry_3
O2 NI1 O2 89.2(3) 5_666 2_656
O2 NI1 O1 89.7(2) 5_666 6_565
O2 NI1 O1 169.04(17) 2_656 6_565
O2 NI1 O1 169.04(17) 5_666 .
O2 NI1 O1 89.7(2) 2_656 .
O1 NI1 O1 89.3(3) 6_565 .
O2 NI1 N1 95.74(18) 5_666 .
O2 NI1 N1 95.74(18) 2_656 .
O1 NI1 N1 95.22(17) 6_565 .
O1 NI1 N1 95.22(17) . .
O2 NI1 NI1 85.04(14) 5_666 5_666
O2 NI1 NI1 85.04(14) 2_656 5_666
O1 NI1 NI1 84.00(13) 6_565 5_666
O1 NI1 NI1 84.00(13) . 5_666
N1 NI1 NI1 178.90(15) . 5_666
C10 N1 C10 77(2) 6_565 .
C10 N1 C7 38.7(12) 6_565 .
C10 N1 C7 38.7(12) . .
C10 N1 C11 159.4(13) 6_565 .
C10 N1 C11 91.6(15) . .
C7 N1 C11 129.0(14) . .
C10 N1 C11 91.6(15) 6_565 6_565
C10 N1 C11 159.4(13) . 6_565
C7 N1 C11 129.0(13) . 6_565
C11 N1 C11 93(3) . 6_565
C10 N1 C9 125(2) 6_565 .
C10 N1 C9 48.4(14) . .
C7 N1 C9 86.9(15) . .
C11 N1 C9 43.5(14) . .
C11 N1 C9 135(2) 6_565 .
C10 N1 C9 48.4(14) 6_565 6_565
C10 N1 C9 125(2) . 6_565
C7 N1 C9 86.9(15) . 6_565
C11 N1 C9 135(2) . 6_565
C11 N1 C9 43.5(14) 6_565 6_565
C9 N1 C9 160.3(13) . 6_565
C10 N1 C8 136.0(13) 6_565 .
C10 N1 C8 136.0(13) . .
C7 N1 C8 159.4(15) . .
C11 N1 C8 46.7(13) . .
C11 N1 C8 46.7(13) 6_565 .
C9 N1 C8 89.7(14) . .
C9 N1 C8 89.7(14) 6_565 .
C10 N1 NI1 100.4(7) 6_565 .
C10 N1 NI1 100.4(7) . .
C7 N1 NI1 101.0(13) . .
C11 N1 NI1 98.7(7) . .
C11 N1 NI1 98.7(7) 6_565 .
C9 N1 NI1 99.7(6) . .
C9 N1 NI1 99.7(6) 6_565 .
C8 N1 NI1 99.5(10) . .
C1 O1 NI1 123.2(4) . .
C1 O2 NI1 121.8(4) . 5_666
C2 C3 C4 120.5(6) . .
C2 C3 H3A 119.7 . .
C4 C3 H3A 119.7 . .
O1 C1 O2 126.0(5) . .
O1 C1 C2 117.4(5) . .
O2 C1 C2 116.6(5) . .
C4 C4 C3 120.1(7) 7_556 .
C4 C4 C5 118.1(6) 7_556 .
C3 C4 C5 121.8(6) . .
C3 C2 C6 120.5(5) . 7_556
C3 C2 C1 119.7(5) . .
C6 C2 C1 119.8(5) 7_556 .
C5 C6 C2 120.3(6) . 7_556
C5 C6 H6A 119.9 . .
C2 C6 H6A 119.9 7_556 .
C6 C5 C4 120.4(6) . .
C6 C5 H5A 119.8 . .
C4 C5 H5A 119.8 . .
C10 C7 C10 138(5) 6_565 .
C10 C7 N1 69(2) 6_565 .
C10 C7 N1 69(2) . .
C10 C7 C8 91(2) 6_565 5_667
C10 C7 C8 91(2) . 5_667
N1 C7 C8 100(2) . 5_667
C10 C7 C11 55(2) 6_565 5_667
C10 C7 C11 115(3) . 5_667
N1 C7 C11 84.2(15) . 5_667
C8 C7 C11 35.8(10) 5_667 5_667
C10 C7 C11 115(3) 6_565 2_657
C10 C7 C11 55(2) . 2_657
N1 C7 C11 84.2(15) . 2_657
C8 C7 C11 35.8(10) 5_667 2_657
C11 C7 C11 64.4(17) 5_667 2_657
C10 C7 C9 115(3) 6_565 .
C10 C7 C9 23.0(19) . .
N1 C7 C9 46.7(10) . .
C8 C7 C9 90.0(14) 5_667 .
C11 C7 C9 102.4(15) 5_667 .
C11 C7 C9 56.6(12) 2_657 .
C10 C7 C9 23.0(19) 6_565 6_565
C10 C7 C9 115(3) . 6_565
N1 C7 C9 46.7(10) . 6_565
C8 C7 C9 90.0(14) 5_667 6_565
C11 C7 C9 56.6(12) 5_667 6_565
C11 C7 C9 102.4(15) 2_657 6_565
C9 C7 C9 92(2) . 6_565
C10 C7 H7A 156.6 6_565 .
C10 C7 H7A 52.5 . .
N1 C7 H7A 112.0 . .
C8 C7 H7A 111.5 5_667 .
C11 C7 H7A 147.2 5_667 .
C11 C7 H7A 88.2 2_657 .
C9 C7 H7A 73.8 . .
C9 C7 H7A 153.6 6_565 .
C10 C7 H7B 52.5 6_565 .
C10 C7 H7B 156.6 . .
N1 C7 H7B 112.0 . .
C8 C7 H7B 111.5 5_667 .
C11 C7 H7B 88.2 5_667 .
C11 C7 H7B 147.2 2_657 .
C9 C7 H7B 153.6 . .
C9 C7 H7B 73.8 6_565 .
H7A C7 H7B 109.7 . .
C10 C7 H10B 148.2 6_565 .
C10 C7 H10B 67.6 . .
N1 C7 H10B 126.5 . .
C8 C7 H10B 110.6 5_667 .
C11 C7 H10B 142.9 5_667 .
C11 C7 H10B 95.4 2_657 .
C9 C7 H10B 89.3 . .
C9 C7 H10B 159.4 6_565 .
H7A C7 H10B 15.6 . .
H7B C7 H10B 96.7 . .
C11 C8 C11 131(3) 6_565 .
C11 C8 N1 65.7(17) 6_565 .
C11 C8 N1 65.7(17) . .
C11 C8 C7 91.8(16) 6_565 5_667
C11 C8 C7 91.8(16) . 5_667
N1 C8 C7 101(2) . 5_667
C11 C8 C10 60.9(14) 6_565 5_667
C11 C8 C10 113(2) . 5_667
N1 C8 C10 88.8(14) . 5_667
C7 C8 C10 31.0(10) 5_667 5_667
C11 C8 C10 113(2) 6_565 2_657
C11 C8 C10 60.9(14) . 2_657
N1 C8 C10 88.8(14) . 2_657
C7 C8 C10 31.0(10) 5_667 2_657
C10 C8 C10 57.4(16) 5_667 2_657
C11 C8 C9 109(2) 6_565 .
C11 C8 C9 21.7(14) . .
N1 C8 C9 44.7(9) . .
C7 C8 C9 90.9(14) 5_667 .
C10 C8 C9 102.3(13) 5_667 .
C10 C8 C9 63.0(12) 2_657 .
C11 C8 C9 21.7(15) 6_565 6_565
C11 C8 C9 109(2) . 6_565
N1 C8 C9 44.7(9) . 6_565
C7 C8 C9 90.9(14) 5_667 6_565
C10 C8 C9 63.0(11) 5_667 6_565
C10 C8 C9 102.3(13) 2_657 6_565
C9 C8 C9 87.8(18) . 6_565
C11 C8 H8A 55.1 6_565 .
C11 C8 H8A 155.9 . .
N1 C8 H8A 111.2 . .
C7 C8 H8A 112.0 5_667 .
C10 C8 H8A 90.7 5_667 .
C10 C8 H8A 142.7 2_657 .
C9 C8 H8A 151.3 . .
C9 C8 H8A 75.3 6_565 .
C11 C8 H8B 155.9 6_565 .
C11 C8 H8B 55.1 . .
N1 C8 H8B 111.2 . .
C7 C8 H8B 112.0 5_667 .
C10 C8 H8B 142.7 5_667 .
C10 C8 H8B 90.7 2_657 .
C9 C8 H8B 75.3 . .
C9 C8 H8B 151.3 6_565 .
H8A C8 H8B 109.3 . .
C11 C8 H11A 151.6 6_565 .
C11 C8 H11A 52.3 . .
N1 C8 H11A 105.6 . .
C7 C8 H11A 116.6 5_667 .
C10 C8 H11A 147.5 5_667 .
C10 C8 H11A 93.2 2_657 .
C9 C8 H11A 71.5 . .
C9 C8 H11A 145.1 6_565 .
H8A C8 H11A 110.0 . .
H8B C8 H11A 6.2 . .
C11 C9 C10 132(2) . .
C11 C9 N1 68.3(16) . .
C10 C9 N1 64.3(14) . .
C11 C9 C9 87(3) . 2_657
C10 C9 C9 94(3) . 2_657
N1 C9 C9 99.6(6) . 2_657
C11 C9 C11 112.7(17) . 2_657
C10 C9 C11 59.3(18) . 2_657
N1 C9 C11 87.7(15) . 2_657
C9 C9 C11 34.8(14) 2_657 2_657
C11 C9 C7 113.6(19) . .
C10 C9 C7 18.4(14) . .
N1 C9 C7 46.4(11) . .
C9 C9 C7 92(2) 2_657 .
C11 C9 C7 61.4(17) 2_657 .
C11 C9 C10 52.3(15) . 2_657
C10 C9 C10 112.3(16) . 2_657
N1 C9 C10 81.7(13) . 2_657
C9 C9 C10 35.0(15) 2_657 2_657
C11 C9 C10 62.9(9) 2_657 2_657
C7 C9 C10 101.4(12) . 2_657
C11 C9 C8 23.5(15) . .
C10 C9 C8 108.5(16) . .
N1 C9 C8 45.6(10) . .
C9 C9 C8 87(2) 2_657 .
C11 C9 C8 101.3(12) 2_657 .
C7 C9 C8 90.2(10) . .
C10 C9 C8 53.3(13) 2_657 .
C11 C9 H9A 55.5 . .
C10 C9 H9A 154.2 . .
N1 C9 H9A 111.7 . .
C9 C9 H9A 111.9 2_657 .
C11 C9 H9A 145.9 2_657 .
C7 C9 H9A 151.2 . .
C10 C9 H9A 91.3 2_657 .
C8 C9 H9A 76.8 . .
C11 C9 H9B 160.5 . .
C10 C9 H9B 55.4 . .
N1 C9 H9B 112.2 . .
C9 C9 H9B 111.7 2_657 .
C11 C9 H9B 86.7 2_657 .
C7 C9 H9B 72.8 . .
C10 C9 H9B 146.7 2_657 .
C8 C9 H9B 155.1 . .
H9A C9 H9B 109.5 . .
C11 C9 H10A 152.9 . .
C10 C9 H10A 53.0 . .
N1 C9 H10A 104.6 . .
C9 C9 H10A 120.2 2_657 .
C11 C9 H10A 92.5 2_657 .
C7 C9 H10A 69.0 . .
C10 C9 H10A 154.7 2_657 .
C8 C9 H10A 145.6 . .
H9A C9 H10A 108.3 . .
H9B C9 H10A 9.8 . .
C11 C9 H11B 60.3 . .
C10 C9 H11B 158.0 . .
N1 C9 H11B 120.0 . .
C9 C9 H11B 106.0 2_657 .
C11 C9 H11B 138.7 2_657 .
C7 C9 H11B 159.6 . .
C10 C9 H11B 89.6 2_657 .
C8 C9 H11B 82.7 . .
H9A C9 H11B 8.9 . .
H9B C9 H11B 106.9 . .
H10A C9 H11B 107.2 . .
C7 C10 C9 139(3) . .
C7 C10 N1 72(2) . .
C9 C10 N1 67.3(14) . .
C7 C10 C11 97(3) . 2_657
C9 C10 C11 82(2) . 2_657
N1 C10 C11 99.4(14) . 2_657
C7 C10 C10 21(2) . 6_565
C9 C10 C10 117.5(16) . 6_565
N1 C10 C10 51.3(12) . 6_565
C11 C10 C10 95.9(15) 2_657 6_565
C7 C10 C8 58(2) . 5_667
C9 C10 C8 112.2(16) . 5_667
N1 C10 C8 89.0(12) . 5_667
C11 C10 C8 38.3(13) 2_657 5_667
C10 C10 C8 61.3(8) 6_565 5_667
C7 C10 C9 116(3) . 2_657
C9 C10 C9 51.3(16) . 2_657
N1 C10 C9 82.5(15) . 2_657
C11 C10 C9 31.4(11) 2_657 2_657
C10 C10 C9 105.4(8) 6_565 2_657
C8 C10 C9 63.7(10) 5_667 2_657
C7 C10 C11 116(3) . .
C9 C10 C11 22.9(13) . .
N1 C10 C11 44.8(10) . .
C11 C10 C11 84.5(17) 2_657 .
C10 C10 C11 94.7(12) 6_565 .
C8 C10 C11 102.8(13) 5_667 .
C9 C10 C11 54.5(14) 2_657 .
C7 C10 H7A 66.3 . .
C9 C10 H7A 148.1 . .
N1 C10 H7A 124.9 . .
C11 C10 H7A 119.4 2_657 .
C10 C10 H7A 85.1 6_565 .
C8 C10 H7A 98.1 5_667 .
C9 C10 H7A 148.4 2_657 .
C11 C10 H7A 156.0 . .
C7 C10 H9B 161.1 . .
C9 C10 H9B 53.1 . .
N1 C10 H9B 112.9 . .
C11 C10 H9B 100.4 2_657 .
C10 C10 H9B 159.3 6_565 .
C8 C10 H9B 137.7 5_667 .
C9 C10 H9B 82.9 2_657 .
C11 C10 H9B 74.5 . .
H7A C10 H9B 97.7 . .
C7 C10 H10A 152.2 . .
C9 C10 H10A 55.8 . .
N1 C10 H10A 109.1 . .
C11 C10 H10A 110.3 2_657 .
C10 C10 H10A 150.5 6_565 .
C8 C10 H10A 147.5 5_667 .
C9 C10 H10A 91.4 2_657 .
C11 C10 H10A 75.2 . .
H7A C10 H10A 93.2 . .
H9B C10 H10A 9.9 . .
C7 C10 H10B 50.3 . .
C9 C10 H10B 163.0 . .
N1 C10 H10B 115.1 . .
C11 C10 H10B 112.9 2_657 .
C10 C10 H10B 70.0 6_565 .
C8 C10 H10B 84.8 5_667 .
C9 C10 H10B 144.3 2_657 .
C11 C10 H10B 157.3 . .
H7A C10 H10B 16.5 . .
H9B C10 H10B 114.2 . .
H10A C10 H10B 109.7 . .
C9 C11 C8 135(3) . .
C9 C11 N1 68.3(15) . .
C8 C11 N1 67.6(18) . .
C9 C11 C10 96(2) . 2_657
C8 C11 C10 81(2) . 2_657
N1 C11 C10 98.3(14) . 2_657
C9 C11 C9 58.3(19) . 2_657
C8 C11 C9 110.7(18) . 2_657
N1 C11 C9 88.0(15) . 2_657
C10 C11 C9 38.3(11) 2_657 2_657
C9 C11 C7 114.2(17) . 5_667
C8 C11 C7 52.4(15) . 5_667
N1 C11 C7 84.7(12) . 5_667
C10 C11 C7 28.5(13) 2_657 5_667
C9 C11 C7 62.0(11) 2_657 5_667
C9 C11 C10 25.2(13) . .
C8 C11 C10 110(2) . .
N1 C11 C10 43.5(10) . .
C10 C11 C10 94.5(15) 2_657 .
C9 C11 C10 62.5(16) 2_657 .
C7 C11 C10 101.5(13) 5_667 .
C9 C11 H8B 160.0 . .
C8 C11 H8B 54.0 . .
N1 C11 H8B 112.1 . .
C10 C11 H8B 103.3 2_657 .
C9 C11 H8B 140.6 2_657 .
C7 C11 H8B 85.5 5_667 .
C10 C11 H8B 152.4 . .
C9 C11 H9A 57.9 . .
C8 C11 H9A 155.0 . .
N1 C11 H9A 113.5 . .
C10 C11 H9A 122.3 2_657 .
C9 C11 H9A 94.2 2_657 .
C7 C11 H9A 150.4 5_667 .
C10 C11 H9A 80.0 . .
H8B C11 H9A 106.9 . .
C9 C11 H11A 151.6 . .
C8 C11 H11A 60.3 . .
N1 C11 H11A 113.0 . .
C10 C11 H11A 111.1 2_657 .
C9 C11 H11A 147.4 2_657 .
C7 C11 H11A 94.0 5_667 .
C10 C11 H11A 149.1 . .
H8B C11 H11A 8.5 . .
H9A C11 H11A 99.3 . .
C9 C11 H11B 49.7 . .
C8 C11 H11B 165.4 . .
N1 C11 H11B 111.1 . .
C10 C11 H11B 113.5 2_657 .
C9 C11 H11B 83.5 2_657 .
C7 C11 H11B 141.9 5_667 .
C10 C11 H11B 73.4 . .
H8B C11 H11B 116.8 . .
H9A C11 H11B 10.9 . .
H11A C11 H11B 109.5 . .

loop_
_geom_bond_atom_site_label_1
_geom_bond_atom_site_label_2
_geom_bond_distance
_geom_bond_site_symmetry_2
NI1 O2 1.989(4) 5_666
NI1 O2 1.989(4) 2_656
NI1 O1 1.994(4) 6_565
NI1 O1 1.994(4) .
NI1 N1 2.345(8) .
NI1 NI1 2.6440(16) 5_666
N1 C10 1.373(19) 6_565
N1 C10 1.373(19) .
N1 C7 1.40(3) .
N1 C11 1.41(2) .
N1 C11 1.41(2) 6_565
N1 C9 1.406(17) .
N1 C9 1.406(17) 6_565
N1 C8 1.43(2) .
O1 C1 1.262(7) .
O2 C1 1.279(7) .
O2 NI1 1.989(4) 5_666
C3 C2 1.370(9) .
C3 C4 1.408(7) .
C3 H3A 0.9300 .
C1 C2 1.502(7) .
C4 C4 1.406(11) 7_556
C4 C5 1.458(10) .
C2 C6 1.422(9) 7_556
C6 C5 1.353(9) .
C6 C2 1.422(9) 7_556
C6 H6A 0.9300 .
C5 H5A 0.9300 .
C7 C10 0.92(3) 6_565
C7 C10 0.92(3) .
C7 C8 1.52(3) 5_667
C7 C11 1.92(3) 5_667
C7 C11 1.92(3) 2_657
C7 C9 1.93(3) .
C7 C9 1.93(3) 6_565
C7 H7A 0.9616 .
C7 H7B 0.9616 .
C7 H10B 0.8010 .
C8 C11 1.12(3) 6_565
C8 C11 1.12(3) .
C8 C7 1.52(3) 5_667
C8 C10 1.79(3) 5_667
C8 C10 1.79(3) 2_657
C8 C9 2.00(3) .
C8 C9 2.00(3) 6_565
C8 H8A 0.9615 .
C8 H8B 0.9615 .
C8 H11A 1.0554 .
C9 C11 1.04(3) .
C9 C10 1.14(3) .
C9 C9 1.55(3) 2_657
C9 C11 1.82(3) 2_657
C9 C10 1.99(3) 2_657
C9 H9A 0.9616 .
C9 H9B 0.9617 .
C9 H10A 0.9959 .
C9 H11B 0.8442 .
C10 C11 1.58(2) 2_657
C10 C10 1.72(5) 6_565
C10 C8 1.79(3) 5_667
C10 C9 1.99(3) 2_657
C10 C11 1.99(3) .
C10 H7A 0.8334 .
C10 H9B 0.9906 .
C10 H10A 0.9615 .
C10 H10B 0.9617 .
C11 C10 1.58(2) 2_657
C11 C9 1.82(3) 2_657
C11 C7 1.92(3) 5_667
C11 H8B 0.9741 .
C11 H9A 0.9358 .
C11 H11A 0.9615 .
C11 H11B 0.9614 .
